data_7040989
loop_
_publ_author_name
'Poulsen, Bj\/orn C'
'Estalayo-Adri\'an, Sandra'
'Blasco, Salvador'
'Bright, Sandra A.'
'Kelly, John M.'
'Williams, D. Clive'
'Gunnlaugsson, Thorfinnur'

_publ_section_title
;
 Luminescent ruthenium polypyridyl complexes with extended 'dppz' like
 ligands as DNA targeting binders and cellular agents.
;
_journal_issue 45
_journal_name_full 'Dalton transactions (Cambridge, England : 2003)'
_journal_page_first 18208
_journal_page_last 18220
_journal_paper_doi 10.1039/c6dt03792e
_journal_volume 45
_journal_year 2016
_chemical_formula_moiety 'C38 H20 N14 Ru S, 2(Cl), 6(H2 O)'
_chemical_formula_sum 'C38 H32 Cl2 N14 O6 Ru S'
_chemical_formula_weight 984.80
_chemical_melting_point 163.5(15)
_chemical_name_systematic
'Bis(1,4,5,8-tetraazaphenanthrene)(dipyrido[3,2-a:2?,3?-c][1,2,5]thiadiazolo [3,4-4,3]phenazine)ruthenium(II) chloride '
_chemical_properties_physical ', Light-sensitive'
_space_group_crystal_system monoclinic
_space_group_IT_number 15
_space_group_name_Hall '-C 2yc'
_space_group_name_H-M_alt 'C 1 2/c 1'
_symmetry_space_group_name_Hall '-C 2yc'
_symmetry_space_group_name_H-M 'C 1 2/c 1'
_atom_sites_solution_hydrogens mixed
_audit_creation_date 2016-06-28
_audit_creation_method
;
Olex2 1.2
(compiled 2016.02.16 svn.r3265 for OlexSys, GUI svn.r5155)
;
_audit_update_record
;
2016-06-30 deposited with the CCDC.
2016-10-21 downloaded from the CCDC.
;
_cell_angle_alpha 90
_cell_angle_beta 96.717(2)
_cell_angle_gamma 90
_cell_formula_units_Z 8
_cell_length_a 14.9292(5)
_cell_length_b 14.9340(6)
_cell_length_c 35.2162(12)
_cell_measurement_reflns_used 9901
_cell_measurement_temperature 100(2)
_cell_measurement_theta_max 54.21
_cell_measurement_theta_min 4.20
_cell_volume 7797.7(5)
_computing_molecular_graphics 'Olex2 (Dolomanov et al., 2009)'
_computing_publication_material 'Olex2 (Dolomanov et al., 2009)'
_computing_structure_refinement 'ShelXL (Sheldrick, 2015)'
_diffrn_ambient_temperature 100(2)
_diffrn_measured_fraction_theta_full 0.999
_diffrn_measured_fraction_theta_max 0.999
_diffrn_measurement_device_type 'Bruker APEX-II CCD'
_diffrn_measurement_method '\f and \w scans'
_diffrn_radiation_type CuK\a
_diffrn_radiation_wavelength 1.54178
_diffrn_reflns_av_R_equivalents 0.0603
_diffrn_reflns_av_unetI/netI 0.0412
_diffrn_reflns_Laue_measured_fraction_full 0.999
_diffrn_reflns_Laue_measured_fraction_max 0.999
_diffrn_reflns_limit_h_max 15
_diffrn_reflns_limit_h_min -15
_diffrn_reflns_limit_k_max 15
_diffrn_reflns_limit_k_min -15
_diffrn_reflns_limit_l_max 34
_diffrn_reflns_limit_l_min -37
_diffrn_reflns_number 29550
_diffrn_reflns_point_group_measured_fraction_full 0.999
_diffrn_reflns_point_group_measured_fraction_max 0.999
_diffrn_reflns_theta_full 54.290
_diffrn_reflns_theta_max 54.290
_diffrn_reflns_theta_min 2.527
_diffrn_standards_number 0
_exptl_absorpt_coefficient_mu 5.605
_exptl_absorpt_correction_T_max 0.7507
_exptl_absorpt_correction_T_min 0.5736
_exptl_absorpt_correction_type multi-scan
_exptl_absorpt_process_details
'SADABS-2014/5 (Bruker,2014) was used for absorption correction. wR2(int) was 0.0886 before and 0.0673 after correction. The Ratio of minimum to maximum transmission is 0.7641. The \l/2 correction factor is 0.00150.'
_exptl_crystal_colour 'clear red'
_exptl_crystal_colour_lustre clear
_exptl_crystal_colour_primary red
_exptl_crystal_density_diffrn 1.678
_exptl_crystal_description block
_exptl_crystal_F_000 4000
_exptl_crystal_recrystallization_method 'solvent evaporation'
_exptl_crystal_size_max 0.177
_exptl_crystal_size_mid 0.116
_exptl_crystal_size_min 0.07
_refine_diff_density_max 1.765
_refine_diff_density_min -1.461
_refine_diff_density_rms 0.144
_refine_ls_extinction_method none
_refine_ls_goodness_of_fit_ref 1.254
_refine_ls_hydrogen_treatment constr
_refine_ls_matrix_type full
_refine_ls_number_parameters 559
_refine_ls_number_reflns 4756
_refine_ls_number_restraints 37
_refine_ls_restrained_S_all 1.264
_refine_ls_R_factor_all 0.1006
_refine_ls_R_factor_gt 0.0941
_refine_ls_shift/su_max 0.001
_refine_ls_shift/su_mean 0.000
_refine_ls_structure_factor_coef Fsqd
_refine_ls_weighting_details 'w=1/[\s^2^(Fo^2^)+(0.0265P)^2^+294.7834P] where P=(Fo^2^+2Fc^2^)/3'
_refine_ls_weighting_scheme calc
_refine_ls_wR_factor_gt 0.2101
_refine_ls_wR_factor_ref 0.2136
_reflns_Friedel_coverage 0.000
_reflns_number_gt 4349
_reflns_number_total 4756
_reflns_threshold_expression 'I > 2\s(I)'
_cod_data_source_file c6dt03792e2.cif
_cod_data_source_block cu_sal51_0m
_cod_depositor_comments
;
The following automatic conversions were performed:

'_chemical_melting_point' value '162-165' was changed to '163.5(15)'
- the average value was taken and precision was estimated.

Automatic conversion script
Id: cif_fix_values 4268 2015-11-12 08:31:59Z antanas 

 Adding full bibliography for 7040988--7040989.cif.
;
_cod_database_code 7040989
_shelx_space_group_comment
;
The symmetry employed for this shelxl refinement is uniquely defined
by the following loop, which should always be used as a source of
symmetry information in preference to the above space-group names.
They are only intended as comments.
;
_shelx_estimated_absorpt_t_max 0.695
_shelx_estimated_absorpt_t_min 0.437
_olex2_refinement_description
;
1. Fixed Uiso
 At 1.2 times of:
  All C(H) groups, All O(H,H) groups
2. Restrained distances
 O2-H2A = O2-H2B
 0.82 with sigma of 0.02
 O3-H3A = O3-H3B
 0.83 with sigma of 0.02
 O4-H4A = O4-H4B
 0.84 with sigma of 0.02
 O5-H5A = O5-H5B
 0.85 with sigma of 0.02
 O6-H6A = O6-H6B
 0.86 with sigma of 0.02
 O1-H1A = O1-H1B
 0.82 with sigma of 0.02
 H2A-H2B
 1.33 with sigma of 0.04
 H3A-H3B
 1.33 with sigma of 0.04
 H4A-H4B
 1.33 with sigma of 0.04
 H5A-H5B
 1.33 with sigma of 0.04
 H6A-H6B
 1.33 with sigma of 0.04
 H1A-H1B
 1.33 with sigma of 0.04
3. Rigid bond restraints
 N6, C16
 with sigma for 1-2 distances of 0.01 and sigma for 1-3 distances of 0.01
4. Uiso/Uaniso restraints and constraints
Uanis(C19) \\sim Ueq: with sigma of 0.002 and sigma for terminal atoms of 0.1
Uanis(O1) \\sim Ueq: with sigma of 0.0001 and sigma for terminal atoms of 0.002
Uanis(C4) \\sim Ueq: with sigma of 0.02 and sigma for terminal atoms of 0.04
5.a Riding coordinates:
 O1(H1A,H1B), O2(H2A,H2B), O3(H3A,H3B), O4(H4A,H4B), O5(H5A,H5B), O6(H6A,H6B)
5.b Aromatic/amide H refined with riding coordinates:
 C19(H19), C20(H20), C26(H26), C25(H25), C23(H23), C22(H22), C29(H29),
 C30(H30), C36(H36), C35(H35), C33(H33), C32(H32), C1(H1), C2(H2), C3(H3),
 C16(H16), C15(H15), C14(H14), C7(H7), C8(H8)
;
_shelx_shelxl_version_number 2014/7
_olex2_date_sample_completion 2015-05-24
_olex2_date_sample_data_collection 2015-05-23
_olex2_date_sample_submission 2015-05-23
_olex2_submission_original_sample_id SEA004
_olex2_submission_special_instructions 'No special instructions were received'

loop_
_space_group_symop_operation_xyz
'x, y, z'
'-x, y, -z+1/2'
'x+1/2, y+1/2, z'
'-x+1/2, y+1/2, -z+1/2'
'-x, -y, -z'
'x, -y, z-1/2'
'-x+1/2, -y+1/2, -z'
'x+1/2, -y+1/2, z-1/2'

loop_
_atom_site_label
_atom_site_type_symbol
_atom_site_fract_x
_atom_site_fract_y
_atom_site_fract_z
_atom_site_U_iso_or_equiv
_atom_site_adp_type
_atom_site_occupancy
_atom_site_site_symmetry_order
_atom_site_calc_flag
_atom_site_refinement_flags_posn
_atom_site_refinement_flags_adp
Ru1 Ru 0.42020(6) 0.30058(7) 0.60764(2) 0.0303(3) Uani 1 1 d . .
Cl1 Cl 0.3469(3) 0.4145(4) 0.41163(15) 0.0938(15) Uani 1 1 d . .
Cl2 Cl 0.1675(2) 0.4390(3) 0.28848(11) 0.0602(10) Uani 1 1 d . .
S1 S 0.8278(2) 0.5159(3) 0.87316(9) 0.0498(9) Uani 1 1 d . .
O1 O 0.4811(4) 0.5779(5) 0.52581(18) 0.0208(16) Uani 1 1 d D U
H1A H 0.4511 0.6205 0.5333 0.025 Uiso 1 1 d DR .
H1B H 0.5230 0.5794 0.5409 0.025 Uiso 1 1 d DR .
O2 O 0.7150(6) 0.4512(8) 0.6486(3) 0.072(3) Uani 1 1 d D .
H2A H 0.6985 0.4872 0.6324 0.086 Uiso 1 1 d DR .
H2B H 0.7445 0.4784 0.6644 0.086 Uiso 1 1 d DR .
O3 O 0.4117(10) 0.1015(9) 0.2648(4) 0.109(5) Uani 1 1 d D .
H3A H 0.3918 0.0611 0.2515 0.131 Uiso 1 1 d DR .
H3B H 0.4412 0.0840 0.2829 0.131 Uiso 1 1 d DR .
O4 O 0.1493(10) 0.6634(9) 0.3767(4) 0.102(4) Uani 1 1 d D .
H4A H 0.1991 0.6364 0.3738 0.122 Uiso 1 1 d DR .
H4B H 0.1157 0.6300 0.3649 0.122 Uiso 1 1 d DR .
O5 O 0.0208(10) 0.5361(11) 0.3323(4) 0.114(5) Uani 1 1 d D .
H5A H -0.0272 0.5232 0.3424 0.137 Uiso 1 1 d DR .
H5B H 0.0600 0.5098 0.3204 0.137 Uiso 1 1 d DR .
O6 O 0.3675(8) 0.7394(12) 0.5544(4) 0.120(6) Uani 1 1 d D .
H6A H 0.3602 0.7708 0.5740 0.144 Uiso 1 1 d DR .
H6B H 0.3119 0.7382 0.5442 0.144 Uiso 1 1 d DR .
N7 N 0.4267(6) 0.1692(6) 0.5897(2) 0.031(2) Uani 1 1 d . .
N8 N 0.4601(8) 0.0031(7) 0.5574(3) 0.046(3) Uani 1 1 d . .
N10 N 0.5326(6) 0.3121(7) 0.5796(2) 0.031(2) Uani 1 1 d . .
N11 N 0.3013(6) 0.2820(6) 0.6309(2) 0.028(2) Uani 1 1 d . .
N14 N 0.3304(6) 0.3282(6) 0.5603(3) 0.027(2) Uani 1 1 d . .
N13 N 0.1837(7) 0.3598(7) 0.5032(3) 0.042(3) Uani 1 1 d . .
N1 N 0.4341(6) 0.4319(7) 0.6266(2) 0.030(2) Uani 1 1 d . .
N6 N 0.4980(6) 0.2805(6) 0.6595(3) 0.029(2) Uani 1 1 d . U
N5 N 0.6546(6) 0.4461(7) 0.7645(3) 0.032(2) Uani 1 1 d . .
N2 N 0.5908(7) 0.6067(7) 0.7284(3) 0.039(3) Uani 1 1 d . .
N3 N 0.8072(7) 0.6203(8) 0.8643(3) 0.047(3) Uani 1 1 d . .
N4 N 0.7707(7) 0.4694(8) 0.8361(3) 0.046(3) Uani 1 1 d . .
C19 C 0.3746(8) 0.1009(9) 0.5943(3) 0.035(3) Uani 1 1 d . U
H19 H 0.3246 0.1072 0.6084 0.042 Uiso 1 1 calc R .
C20 C 0.3932(10) 0.0173(10) 0.5779(4) 0.049(4) Uani 1 1 d . .
H20 H 0.3549 -0.0317 0.5820 0.059 Uiso 1 1 calc R .
C21 C 0.5137(9) 0.0730(10) 0.5527(3) 0.043(4) Uani 1 1 d . .
C28 C 0.4977(8) 0.1564(9) 0.5688(3) 0.033(3) Uani 1 1 d . .
C27 C 0.5526(8) 0.2311(9) 0.5636(3) 0.034(3) Uani 1 1 d . .
C26 C 0.5858(7) 0.3801(9) 0.5740(3) 0.034(3) Uani 1 1 d . .
H26 H 0.5738 0.4372 0.5841 0.041 Uiso 1 1 calc R .
C25 C 0.6609(9) 0.3690(11) 0.5531(4) 0.050(4) Uani 1 1 d . .
H25 H 0.6978 0.4197 0.5500 0.060 Uiso 1 1 calc R .
N9 N 0.6822(7) 0.2934(9) 0.5378(3) 0.048(3) Uani 1 1 d . .
C24 C 0.6282(8) 0.2216(9) 0.5426(3) 0.037(3) Uani 1 1 d . .
C23 C 0.6445(10) 0.1373(10) 0.5270(4) 0.050(4) Uani 1 1 d . .
H23 H 0.6949 0.1296 0.5131 0.060 Uiso 1 1 calc R .
C22 C 0.5899(10) 0.0671(11) 0.5313(3) 0.052(4) Uani 1 1 d . .
H22 H 0.6023 0.0116 0.5199 0.062 Uiso 1 1 calc R .
C29 C 0.2849(9) 0.2574(9) 0.6653(3) 0.042(3) Uani 1 1 d . .
H29 H 0.3339 0.2441 0.6842 0.050 Uiso 1 1 calc R .
C30 C 0.1963(8) 0.2505(9) 0.6746(4) 0.042(3) Uani 1 1 d . .
H30 H 0.1881 0.2321 0.6998 0.050 Uiso 1 1 calc R .
N12 N 0.1239(7) 0.2677(7) 0.6507(3) 0.042(3) Uani 1 1 d . .
C31 C 0.1383(8) 0.2902(8) 0.6146(3) 0.033(3) Uani 1 1 d . .
C38 C 0.2268(7) 0.2982(8) 0.6047(3) 0.029(3) Uani 1 1 d . .
C37 C 0.2430(7) 0.3219(7) 0.5677(3) 0.026(3) Uani 1 1 d . .
C36 C 0.3430(8) 0.3522(8) 0.5250(3) 0.033(3) Uani 1 1 d . .
H36 H 0.4026 0.3603 0.5187 0.040 Uiso 1 1 calc R .
C35 C 0.2689(9) 0.3661(10) 0.4966(3) 0.046(4) Uani 1 1 d . .
H35 H 0.2811 0.3808 0.4715 0.055 Uiso 1 1 calc R .
C34 C 0.1694(8) 0.3347(8) 0.5391(3) 0.036(3) Uani 1 1 d . .
C33 C 0.0808(8) 0.3249(8) 0.5494(4) 0.037(3) Uani 1 1 d . .
H33 H 0.0309 0.3321 0.5303 0.045 Uiso 1 1 calc R .
C32 C 0.0655(8) 0.3055(9) 0.5858(4) 0.040(3) Uani 1 1 d . .
H32 H 0.0053 0.3022 0.5920 0.049 Uiso 1 1 calc R .
C1 C 0.4037(7) 0.5072(8) 0.6087(3) 0.029(3) Uani 1 1 d . .
H1 H 0.3674 0.5024 0.5847 0.035 Uiso 1 1 calc R .
C2 C 0.4230(8) 0.5913(10) 0.6237(4) 0.042(3) Uani 1 1 d . .
H2 H 0.3971 0.6426 0.6108 0.050 Uiso 1 1 calc R .
C3 C 0.4793(7) 0.6015(9) 0.6573(3) 0.033(3) Uani 1 1 d . .
H3 H 0.4957 0.6592 0.6671 0.039 Uiso 1 1 calc R .
C4 C 0.5115(7) 0.5237(8) 0.6765(3) 0.027(3) Uani 1 1 d . U
C18 C 0.4904(7) 0.4401(9) 0.6599(3) 0.030(3) Uani 1 1 d . .
C17 C 0.5217(7) 0.3597(8) 0.6780(3) 0.024(3) Uani 1 1 d . .
C16 C 0.5217(8) 0.2032(9) 0.6766(3) 0.038(3) Uani 1 1 d . U
H16 H 0.5019 0.1489 0.6643 0.046 Uiso 1 1 calc R .
C15 C 0.5745(8) 0.1989(10) 0.7119(3) 0.037(3) Uani 1 1 d . .
H15 H 0.5912 0.1427 0.7232 0.044 Uiso 1 1 calc R .
C14 C 0.6018(7) 0.2759(9) 0.7298(3) 0.035(3) Uani 1 1 d . .
H14 H 0.6379 0.2736 0.7539 0.042 Uiso 1 1 calc R .
C13 C 0.5769(7) 0.3599(9) 0.7132(3) 0.031(3) Uani 1 1 d . .
C12 C 0.6015(7) 0.4458(8) 0.7308(3) 0.029(3) Uani 1 1 d . .
C11 C 0.6754(8) 0.5273(9) 0.7787(3) 0.037(3) Uani 1 1 d . .
C6 C 0.6437(8) 0.6090(8) 0.7619(3) 0.033(3) Uani 1 1 d . .
C5 C 0.5703(7) 0.5275(8) 0.7127(3) 0.028(3) Uani 1 1 d . .
C7 C 0.6642(9) 0.6971(11) 0.7793(4) 0.051(4) Uani 1 1 d . .
H7 H 0.6395 0.7496 0.7669 0.061 Uiso 1 1 calc R .
C8 C 0.7179(9) 0.7038(11) 0.8126(4) 0.052(4) Uani 1 1 d . .
H8 H 0.7320 0.7608 0.8237 0.063 Uiso 1 1 calc R .
C9 C 0.7530(8) 0.6253(10) 0.8309(3) 0.040(3) Uani 1 1 d . .
C10 C 0.7350(8) 0.5336(9) 0.8155(3) 0.035(3) Uani 1 1 d . .

loop_
_atom_site_aniso_label
_atom_site_aniso_U_11
_atom_site_aniso_U_22
_atom_site_aniso_U_33
_atom_site_aniso_U_23
_atom_site_aniso_U_13
_atom_site_aniso_U_12
Ru1 0.0254(5) 0.0463(6) 0.0184(5) -0.0005(4) -0.0007(3) 0.0027(5)
Cl1 0.083(3) 0.095(4) 0.103(4) -0.003(3) 0.010(3) 0.005(3)
Cl2 0.055(2) 0.065(2) 0.060(2) -0.0113(19) 0.0043(18) -0.0020(19)
S1 0.043(2) 0.068(3) 0.0367(18) -0.0055(17) -0.0027(15) -0.0113(18)
O1 0.017(2) 0.028(2) 0.017(2) 0.0034(18) 0.0018(17) -0.0002(18)
O2 0.053(6) 0.128(10) 0.036(5) -0.012(6) 0.012(5) -0.030(6)
O3 0.140(13) 0.097(11) 0.089(9) -0.012(8) 0.005(9) 0.034(10)
O4 0.143(12) 0.079(9) 0.090(9) 0.009(7) 0.041(9) 0.004(9)
O5 0.115(11) 0.152(14) 0.085(9) 0.026(9) 0.054(8) 0.017(10)
O6 0.064(8) 0.218(18) 0.074(8) -0.007(10) -0.006(7) 0.024(10)
N7 0.030(5) 0.037(6) 0.021(5) -0.004(4) -0.013(4) 0.012(5)
N8 0.047(7) 0.037(7) 0.050(7) -0.005(6) -0.016(6) 0.004(6)
N10 0.034(6) 0.036(6) 0.020(5) 0.001(5) -0.006(4) 0.007(5)
N11 0.029(5) 0.029(6) 0.025(5) -0.003(4) -0.004(4) -0.004(4)
N14 0.033(6) 0.020(5) 0.029(6) -0.005(4) 0.010(4) 0.007(4)
N13 0.041(7) 0.054(7) 0.029(6) -0.006(5) 0.001(5) 0.013(5)
N1 0.019(5) 0.048(7) 0.023(5) 0.004(5) 0.003(4) 0.011(5)
N6 0.026(5) 0.033(6) 0.028(5) 0.001(4) 0.006(4) -0.001(4)
N5 0.019(5) 0.050(7) 0.027(5) -0.007(5) 0.007(4) 0.000(5)
N2 0.038(6) 0.049(7) 0.033(6) 0.004(5) 0.015(5) -0.003(5)
N3 0.052(7) 0.050(7) 0.040(6) -0.015(6) 0.003(6) -0.011(6)
N4 0.035(6) 0.071(9) 0.029(6) 0.002(6) -0.002(5) -0.011(6)
C19 0.033(3) 0.037(3) 0.035(3) 0.000(2) 0.001(2) 0.000(2)
C20 0.050(9) 0.047(9) 0.045(8) 0.008(7) -0.010(7) 0.003(7)
C21 0.042(8) 0.061(10) 0.022(7) -0.003(7) -0.011(6) 0.016(8)
C28 0.035(7) 0.050(9) 0.013(6) -0.008(6) -0.006(5) 0.015(6)
C27 0.024(6) 0.060(9) 0.015(6) 0.001(6) -0.003(5) 0.013(6)
C26 0.019(6) 0.050(9) 0.032(7) 0.001(6) -0.002(5) 0.000(6)
C25 0.040(8) 0.081(12) 0.031(7) -0.007(8) 0.007(6) -0.012(8)
N9 0.037(6) 0.068(9) 0.041(6) -0.012(6) 0.012(5) 0.003(6)
C24 0.036(7) 0.049(9) 0.027(7) 0.002(6) 0.001(6) 0.010(7)
C23 0.060(9) 0.054(10) 0.038(8) -0.010(7) 0.014(7) 0.025(8)
C22 0.067(10) 0.063(11) 0.023(7) -0.004(7) -0.008(7) 0.031(9)
C29 0.040(8) 0.065(10) 0.020(7) 0.004(6) 0.000(6) 0.007(7)
C30 0.025(7) 0.061(9) 0.041(8) 0.005(7) 0.008(6) 0.000(6)
N12 0.036(6) 0.054(7) 0.038(6) -0.002(5) 0.010(5) -0.002(5)
C31 0.034(7) 0.030(7) 0.036(7) -0.002(6) 0.004(6) 0.000(6)
C38 0.024(6) 0.030(7) 0.033(7) -0.005(6) -0.002(5) 0.001(5)
C37 0.023(6) 0.027(7) 0.026(6) -0.002(5) -0.004(5) 0.006(5)
C36 0.027(6) 0.048(8) 0.025(7) -0.007(6) 0.005(5) 0.004(6)
C35 0.045(9) 0.068(10) 0.024(7) -0.003(7) 0.000(6) 0.019(7)
C34 0.036(7) 0.037(8) 0.032(7) -0.003(6) -0.003(6) 0.007(6)
C33 0.038(8) 0.026(7) 0.046(8) 0.006(6) -0.005(6) 0.015(6)
C32 0.024(7) 0.046(8) 0.052(8) 0.000(7) 0.007(6) 0.002(6)
C1 0.019(6) 0.049(8) 0.022(6) 0.008(6) 0.009(5) -0.003(6)
C2 0.031(7) 0.051(9) 0.045(8) -0.002(7) 0.014(6) 0.011(6)
C3 0.018(6) 0.045(8) 0.038(7) -0.003(6) 0.016(6) 0.010(6)
C4 0.010(5) 0.049(8) 0.025(6) -0.008(6) 0.008(5) 0.004(5)
C18 0.018(6) 0.055(9) 0.016(6) 0.001(6) 0.006(5) -0.003(6)
C17 0.015(6) 0.036(7) 0.022(6) -0.006(5) 0.005(5) 0.001(5)
C16 0.037(7) 0.046(7) 0.030(7) -0.002(6) 0.003(6) 0.000(6)
C15 0.034(7) 0.057(9) 0.019(6) -0.002(6) 0.003(5) 0.019(7)
C14 0.022(6) 0.069(10) 0.014(6) -0.001(6) 0.002(5) 0.005(6)
C13 0.023(6) 0.055(9) 0.016(6) 0.001(6) 0.008(5) 0.000(6)
C12 0.022(6) 0.043(8) 0.021(6) -0.007(6) 0.004(5) -0.010(6)
C11 0.035(7) 0.047(9) 0.031(7) -0.013(6) 0.013(6) -0.016(6)
C6 0.033(7) 0.041(8) 0.028(7) -0.004(6) 0.011(6) 0.001(6)
C5 0.022(6) 0.031(7) 0.034(7) -0.004(6) 0.015(5) -0.002(5)
C7 0.042(8) 0.076(11) 0.037(8) -0.024(8) 0.016(6) -0.027(8)
C8 0.052(9) 0.066(10) 0.043(8) -0.001(8) 0.018(7) -0.011(8)
C9 0.023(7) 0.066(10) 0.032(7) -0.012(7) 0.008(6) -0.018(6)
C10 0.026(7) 0.058(9) 0.024(6) -0.005(7) 0.009(5) -0.014(6)

loop_
_atom_type_symbol
_atom_type_description
_atom_type_scat_dispersion_real
_atom_type_scat_dispersion_imag
_atom_type_scat_source
C C 0.0181 0.0091 'International Tables Vol C Tables 4.2.6.8 and 6.1.1.4'
H H 0.0000 0.0000 'International Tables Vol C Tables 4.2.6.8 and 6.1.1.4'
Cl Cl 0.3639 0.7018 'International Tables Vol C Tables 4.2.6.8 and 6.1.1.4'
N N 0.0311 0.0180 'International Tables Vol C Tables 4.2.6.8 and 6.1.1.4'
O O 0.0492 0.0322 'International Tables Vol C Tables 4.2.6.8 and 6.1.1.4'
Ru Ru 0.0552 3.2960 'International Tables Vol C Tables 4.2.6.8 and 6.1.1.4'
S S 0.3331 0.5567 'International Tables Vol C Tables 4.2.6.8 and 6.1.1.4'

loop_
_geom_angle_atom_site_label_1
_geom_angle_atom_site_label_2
_geom_angle_atom_site_label_3
_geom_angle
N7 Ru1 N1 171.6(3)
N7 Ru1 N6 95.2(3)
N10 Ru1 N7 82.1(4)
N10 Ru1 N11 174.1(3)
N10 Ru1 N14 94.9(3)
N10 Ru1 N1 91.1(4)
N10 Ru1 N6 91.8(3)
N11 Ru1 N7 93.8(4)
N11 Ru1 N1 93.4(3)
N11 Ru1 N6 92.9(3)
N14 Ru1 N7 89.5(3)
N14 Ru1 N11 80.8(3)
N14 Ru1 N1 95.9(3)
N14 Ru1 N6 172.3(3)
N6 Ru1 N1 80.1(4)
N3 S1 N4 100.8(6)
H1A O1 H1B 100.6
H2A O2 H2B 105.0
H3A O3 H3B 111.2
H4A O4 H4B 98.4
H5A O5 H5B 138.8
H6A O6 H6B 98.1
C19 N7 Ru1 130.9(8)
C19 N7 C28 117.8(11)
C28 N7 Ru1 111.2(8)
C20 N8 C21 116.5(12)
C27 N10 Ru1 110.5(8)
C26 N10 Ru1 132.6(8)
C26 N10 C27 116.9(10)
C29 N11 Ru1 131.7(8)
C29 N11 C38 116.3(10)
C38 N11 Ru1 112.0(7)
C37 N14 Ru1 112.2(7)
C36 N14 Ru1 131.5(8)
C36 N14 C37 116.3(9)
C35 N13 C34 116.1(10)
C1 N1 Ru1 128.8(8)
C1 N1 C18 117.9(11)
C18 N1 Ru1 112.9(8)
C17 N6 Ru1 112.3(7)
C16 N6 Ru1 128.1(8)
C16 N6 C17 119.5(10)
C11 N5 C12 114.8(11)
C5 N2 C6 118.3(11)
C9 N3 S1 107.6(9)
C10 N4 S1 106.3(10)
N7 C19 H19 120.3
N7 C19 C20 119.4(12)
C20 C19 H19 120.3
N8 C20 C19 124.2(13)
N8 C20 H20 117.9
C19 C20 H20 117.9
N8 C21 C28 120.8(12)
N8 C21 C22 122.7(13)
C28 C21 C22 116.6(14)
N7 C28 C21 121.2(12)
N7 C28 C27 117.2(11)
C21 C28 C27 121.6(11)
N10 C27 C28 119.0(10)
N10 C27 C24 121.3(12)
C28 C27 C24 119.7(12)
N10 C26 H26 119.6
N10 C26 C25 120.9(13)
C25 C26 H26 119.6
C26 C25 H25 118.0
N9 C25 C26 124.0(14)
N9 C25 H25 118.0
C25 N9 C24 116.9(11)
N9 C24 C27 120.0(12)
N9 C24 C23 121.7(12)
C23 C24 C27 118.3(13)
C24 C23 H23 119.4
C22 C23 C24 121.2(13)
C22 C23 H23 119.4
C21 C22 H22 118.7
C23 C22 C21 122.6(14)
C23 C22 H22 118.7
N11 C29 H29 119.4
N11 C29 C30 121.2(11)
C30 C29 H29 119.4
C29 C30 H30 117.9
N12 C30 C29 124.3(12)
N12 C30 H30 117.9
C30 N12 C31 116.1(10)
N12 C31 C38 120.5(10)
N12 C31 C32 121.2(11)
C38 C31 C32 118.2(11)
N11 C38 C31 121.7(10)
N11 C38 C37 117.0(10)
C37 C38 C31 121.3(10)
N14 C37 C38 118.0(9)
N14 C37 C34 122.3(10)
C38 C37 C34 119.6(10)
N14 C36 H36 119.5
N14 C36 C35 121.0(11)
C35 C36 H36 119.5
N13 C35 C36 123.6(11)
N13 C35 H35 118.2
C36 C35 H35 118.2
N13 C34 C37 120.4(11)
N13 C34 C33 121.1(11)
C37 C34 C33 118.4(11)
C34 C33 H33 119.1
C32 C33 C34 121.7(11)
C32 C33 H33 119.1
C31 C32 H32 119.7
C33 C32 C31 120.6(11)
C33 C32 H32 119.7
N1 C1 H1 118.7
N1 C1 C2 122.6(11)
C2 C1 H1 118.7
C1 C2 H2 119.7
C3 C2 C1 120.6(12)
C3 C2 H2 119.7
C2 C3 H3 121.2
C2 C3 C4 117.6(12)
C4 C3 H3 121.2
C3 C4 C5 121.7(11)
C18 C4 C3 119.4(10)
C18 C4 C5 118.8(11)
N1 C18 C4 121.6(11)
N1 C18 C17 116.7(11)
C4 C18 C17 121.6(10)
N6 C17 C18 117.7(9)
N6 C17 C13 120.7(11)
C13 C17 C18 121.7(11)
N6 C16 H16 118.8
N6 C16 C15 122.4(12)
C15 C16 H16 118.8
C16 C15 H15 120.4
C14 C15 C16 119.1(12)
C14 C15 H15 120.4
C15 C14 H14 119.7
C15 C14 C13 120.7(10)
C13 C14 H14 119.7
C17 C13 C14 117.5(11)
C17 C13 C12 118.1(11)
C14 C13 C12 124.4(10)
N5 C12 C13 118.1(11)
N5 C12 C5 121.2(10)
C5 C12 C13 120.6(10)
N5 C11 C6 125.1(11)
N5 C11 C10 118.2(12)
C6 C11 C10 116.7(11)
N2 C6 C11 118.7(11)
N2 C6 C7 117.6(12)
C11 C6 C7 123.7(11)
N2 C5 C4 119.0(11)
N2 C5 C12 121.7(10)
C12 C5 C4 119.2(10)
C6 C7 H7 119.8
C8 C7 C6 120.3(15)
C8 C7 H7 119.8
C7 C8 H8 120.4
C7 C8 C9 119.3(15)
C9 C8 H8 120.4
N3 C9 C8 126.7(13)
N3 C9 C10 109.4(12)
C8 C9 C10 123.9(12)
N4 C10 C11 128.0(12)
N4 C10 C9 115.9(11)
C11 C10 C9 116.1(12)

loop_
_geom_bond_atom_site_label_1
_geom_bond_atom_site_label_2
_geom_bond_distance
Ru1 N7 2.067(9)
Ru1 N10 2.052(10)
Ru1 N11 2.060(9)
Ru1 N14 2.056(9)
Ru1 N1 2.074(10)
Ru1 N6 2.069(9)
S1 N3 1.613(12)
S1 N4 1.628(11)
O1 H1A 0.8371
O1 H1B 0.7713
O2 H2A 0.8005
O2 H2B 0.7838
O3 H3A 0.7992
O3 H3B 0.7780
O4 H4A 0.8618
O4 H4B 0.7903
O5 H5A 0.8567
O5 H5B 0.8545
O6 H6A 0.8538
O6 H6B 0.8646
N7 C19 1.303(15)
N7 C28 1.374(15)
N8 C20 1.318(17)
N8 C21 1.336(18)
N10 C27 1.381(15)
N10 C26 1.318(15)
N11 C29 1.315(15)
N11 C38 1.380(14)
N14 C37 1.365(14)
N14 C36 1.326(14)
N13 C35 1.323(16)
N13 C34 1.361(15)
N1 C1 1.341(15)
N1 C18 1.367(14)
N6 C17 1.376(14)
N6 C16 1.330(16)
N5 C12 1.348(14)
N5 C11 1.335(16)
N2 C6 1.339(15)
N2 C5 1.327(15)
N3 C9 1.351(16)
N4 C10 1.280(17)
C19 H19 0.9500
C19 C20 1.416(19)
C20 H20 0.9500
C21 C28 1.402(18)
C21 C22 1.44(2)
C28 C27 1.408(18)
C27 C24 1.429(17)
C26 H26 0.9500
C26 C25 1.421(17)
C25 H25 0.9500
C25 N9 1.306(18)
N9 C24 1.363(17)
C24 C23 1.406(19)
C23 H23 0.9500
C23 C22 1.35(2)
C22 H22 0.9500
C29 H29 0.9500
C29 C30 1.404(17)
C30 H30 0.9500
C30 N12 1.315(16)
N12 C31 1.357(15)
C31 C38 1.411(16)
C31 C32 1.415(17)
C38 C37 1.398(16)
C37 C34 1.414(16)
C36 H36 0.9500
C36 C35 1.417(17)
C35 H35 0.9500
C34 C33 1.418(17)
C33 H33 0.9500
C33 C32 1.362(17)
C32 H32 0.9500
C1 H1 0.9500
C1 C2 1.380(18)
C2 H2 0.9500
C2 C3 1.378(17)
C3 H3 0.9500
C3 C4 1.400(17)
C4 C18 1.398(17)
C4 C5 1.461(16)
C18 C17 1.413(16)
C17 C13 1.406(15)
C16 H16 0.9500
C16 C15 1.394(16)
C15 H15 0.9500
C15 C14 1.351(18)
C14 H14 0.9500
C14 C13 1.416(18)
C13 C12 1.454(17)
C12 C5 1.429(17)
C11 C6 1.413(18)
C11 C10 1.486(17)
C6 C7 1.468(19)
C7 H7 0.9500
C7 C8 1.346(19)
C8 H8 0.9500
C8 C9 1.41(2)
C9 C10 1.487(19)

loop_
_geom_hbond_atom_site_label_D
_geom_hbond_atom_site_label_H
_geom_hbond_atom_site_label_A
_geom_hbond_distance_DH
_geom_hbond_distance_HA
_geom_hbond_distance_DA
_geom_hbond_angle_DHA
_geom_hbond_site_symmetry_A
O2 H2A Cl1 0.80 2.18 2.985(13) 179.9 5_666
O3 H3B O5 0.78 2.11 2.890(19) 179.7 3_545
O4 H4A O2 0.86 2.05 2.871(17) 158.3 5_666
O4 H4B O5 0.79 2.22 3.01(2) 179.5 .
O6 H6A O4 0.85 2.01 2.864(19) 174.6 7_566
O6 H6B N9 0.86 2.09 2.875(16) 150.1 3_455

loop_
_geom_torsion_atom_site_label_1
_geom_torsion_atom_site_label_2
_geom_torsion_atom_site_label_3
_geom_torsion_atom_site_label_4
_geom_torsion
Ru1 N7 C19 C20 178.3(8)
Ru1 N7 C28 C21 -178.0(8)
Ru1 N7 C28 C27 0.8(11)
Ru1 N10 C27 C28 -0.7(12)
Ru1 N10 C27 C24 -179.9(8)
Ru1 N10 C26 C25 179.8(8)
Ru1 N11 C29 C30 179.2(10)
Ru1 N11 C38 C31 -179.5(9)
Ru1 N11 C38 C37 1.3(13)
Ru1 N14 C37 C38 -0.3(13)
Ru1 N14 C37 C34 -177.5(9)
Ru1 N14 C36 C35 178.8(9)
Ru1 N1 C1 C2 -175.7(8)
Ru1 N1 C18 C4 177.3(8)
Ru1 N1 C18 C17 -6.5(12)
Ru1 N6 C17 C18 0.4(11)
Ru1 N6 C17 C13 -178.0(8)
Ru1 N6 C16 C15 -179.7(8)
S1 N3 C9 C8 179.5(11)
S1 N3 C9 C10 -0.7(12)
S1 N4 C10 C11 -179.2(10)
S1 N4 C10 C9 -1.4(12)
N7 C19 C20 N8 -1.1(19)
N7 C28 C27 N10 -0.1(15)
N7 C28 C27 C24 179.1(9)
N8 C21 C28 N7 -0.3(17)
N8 C21 C28 C27 -179.1(10)
N8 C21 C22 C23 -179.2(12)
N10 C27 C24 N9 -0.1(16)
N10 C27 C24 C23 -179.8(10)
N10 C26 C25 N9 0.7(19)
N11 C29 C30 N12 0(2)
N11 C38 C37 N14 -0.7(16)
N11 C38 C37 C34 176.6(10)
N14 C37 C34 N13 -4.4(18)
N14 C37 C34 C33 178.6(10)
N14 C36 C35 N13 3(2)
N13 C34 C33 C32 -175.7(12)
N1 C1 C2 C3 3.6(17)
N1 C18 C17 N6 4.2(14)
N1 C18 C17 C13 -177.5(9)
N6 C17 C13 C14 -4.2(15)
N6 C17 C13 C12 178.4(9)
N6 C16 C15 C14 1.0(18)
N5 C12 C5 N2 -1.3(16)
N5 C12 C5 C4 -178.9(9)
N5 C11 C6 N2 -2.2(18)
N5 C11 C6 C7 176.7(11)
N5 C11 C10 N4 0.3(18)
N5 C11 C10 C9 -177.5(10)
N2 C6 C7 C8 -179.2(11)
N3 S1 N4 C10 0.9(10)
N3 C9 C10 N4 1.5(14)
N3 C9 C10 C11 179.5(10)
N4 S1 N3 C9 0.0(9)
C19 N7 C28 C21 0.3(15)
C19 N7 C28 C27 179.1(10)
C20 N8 C21 C28 -0.4(17)
C20 N8 C21 C22 179.2(11)
C21 N8 C20 C19 1.1(18)
C21 C28 C27 N10 178.7(10)
C21 C28 C27 C24 -2.0(16)
C28 N7 C19 C20 0.4(16)
C28 C21 C22 C23 0.5(18)
C28 C27 C24 N9 -179.4(10)
C28 C27 C24 C23 1.0(16)
C27 N10 C26 C25 -1.1(16)
C27 C24 C23 C22 0.7(19)
C26 N10 C27 C28 -180.0(10)
C26 N10 C27 C24 0.8(15)
C26 C25 N9 C24 0.0(19)
C25 N9 C24 C27 -0.2(17)
C25 N9 C24 C23 179.4(12)
N9 C24 C23 C22 -178.9(12)
C24 C23 C22 C21 -1(2)
C22 C21 C28 N7 -179.9(10)
C22 C21 C28 C27 1.3(16)
C29 N11 C38 C31 1.0(17)
C29 N11 C38 C37 -178.2(11)
C29 C30 N12 C31 3(2)
C30 N12 C31 C38 -2.9(18)
C30 N12 C31 C32 176.5(12)
N12 C31 C38 N11 1.2(18)
N12 C31 C38 C37 -179.6(11)
N12 C31 C32 C33 -177.6(12)
C31 C38 C37 N14 -179.9(10)
C31 C38 C37 C34 -2.6(17)
C38 N11 C29 C30 -1.4(18)
C38 C31 C32 C33 1.8(18)
C38 C37 C34 N13 178.5(11)
C38 C37 C34 C33 1.5(17)
C37 N14 C36 C35 -2.9(17)
C37 C34 C33 C32 1.3(18)
C36 N14 C37 C38 -178.9(10)
C36 N14 C37 C34 3.9(16)
C35 N13 C34 C37 3.7(18)
C35 N13 C34 C33 -179.4(12)
C34 N13 C35 C36 -3(2)
C34 C33 C32 C31 -2.9(19)
C32 C31 C38 N11 -178.2(11)
C32 C31 C38 C37 1.0(18)
C1 N1 C18 C4 4.0(15)
C1 N1 C18 C17 -179.8(9)
C1 C2 C3 C4 -3.7(16)
C2 C3 C4 C18 4.0(15)
C2 C3 C4 C5 -178.9(10)
C3 C4 C18 N1 -4.3(15)
C3 C4 C18 C17 179.6(10)
C3 C4 C5 N2 2.7(15)
C3 C4 C5 C12 -179.7(10)
C4 C18 C17 N6 -179.6(9)
C4 C18 C17 C13 -1.3(16)
C18 N1 C1 C2 -3.6(15)
C18 C4 C5 N2 179.7(10)
C18 C4 C5 C12 -2.6(15)
C18 C17 C13 C14 177.5(10)
C18 C17 C13 C12 0.0(15)
C17 N6 C16 C15 -3.9(16)
C17 C13 C12 N5 -179.9(9)
C17 C13 C12 C5 -0.2(15)
C16 N6 C17 C18 -176.1(10)
C16 N6 C17 C13 5.5(15)
C16 C15 C14 C13 0.2(17)
C15 C14 C13 C17 1.4(16)
C15 C14 C13 C12 178.6(11)
C14 C13 C12 N5 2.9(16)
C14 C13 C12 C5 -177.4(10)
C13 C12 C5 N2 179.1(10)
C13 C12 C5 C4 1.5(15)
C12 N5 C11 C6 2.2(16)
C12 N5 C11 C10 -179.0(9)
C11 N5 C12 C13 179.1(10)
C11 N5 C12 C5 -0.5(15)
C11 C6 C7 C8 1.9(18)
C6 N2 C5 C4 179.0(10)
C6 N2 C5 C12 1.4(16)
C6 C11 C10 N4 179.1(11)
C6 C11 C10 C9 1.3(15)
C6 C7 C8 C9 -1.0(18)
C5 N2 C6 C11 0.2(16)
C5 N2 C6 C7 -178.8(10)
C5 C4 C18 N1 178.5(9)
C5 C4 C18 C17 2.5(15)
C7 C8 C9 N3 -179.7(12)
C7 C8 C9 C10 0.5(18)
C8 C9 C10 N4 -178.7(11)
C8 C9 C10 C11 -0.7(16)
C10 C11 C6 N2 179.1(10)
C10 C11 C6 C7 -2.0(17)
